data_7117155
loop_
_publ_author_name
'Mingxia Ma'
'Yuanyuan Zhu'
'Quantao Sun'
'Xiaoyuan Li'
'Jinhuan Su'
'Long Zhao'
'Yanyan Zhao'
'Shuai Qiu'
'Wenjin Yan'
'Kairong Wang'
'Rui Wang'

_publ_section_title
;
 The asymmetric synthesis of CF3-containing
 spiro[pyrrolidin-3,2'-oxindole] through the organocatalytic 1,3-dipolar
 cycloaddition reaction
;
_journal_name_full Chem.Commun.
_journal_page_first 8789
_journal_paper_doi 10.1039/C4cc10216A
_journal_volume 51
_journal_year 2015
_chemical_formula_sum 'C11 H8 Br F3 N2 O'
_chemical_formula_weight 321.10
_chemical_name_systematic
; 
 ? 
;
_space_group_IT_number 14
_symmetry_cell_setting monoclinic
_symmetry_space_group_name_Hall '-P 2yn'
_symmetry_space_group_name_H-M 'P 1 21/n 1'
_atom_sites_solution_hydrogens geom
_atom_sites_solution_primary direct
_atom_sites_solution_secondary difmap
_audit_block_doi 10.5517/cc144g0r
_audit_creation_method SHELXL-97
_audit_update_record
;
2015-02-03 deposited with the CCDC.
2015-04-17 downloaded from the CCDC.
;
_cell_angle_alpha 90.00
_cell_angle_beta 101.467(3)
_cell_angle_gamma 90.00
_cell_formula_units_Z 4
_cell_length_a 6.8291(12)
_cell_length_b 12.139(2)
_cell_length_c 14.882(3)
_cell_measurement_temperature 296(2)
_cell_volume 1209.1(4)
_computing_cell_refinement 'Bruker SMART'
_computing_data_collection 'Bruker SMART APEX II'
_computing_data_reduction 'Bruker SMART'
_computing_structure_refinement 'SHELXL-97 (Sheldrick, 2008)'
_computing_structure_solution 'SHELXS-97 (Sheldrick, 2008)'
_diffrn_ambient_temperature 296(2)
_diffrn_measured_fraction_theta_full 0.999
_diffrn_measured_fraction_theta_max 0.999
_diffrn_measurement_device_type 'Bruker APEX II area detector'
_diffrn_measurement_method '\w scans'
_diffrn_radiation_monochromator graphite
_diffrn_radiation_source 'fine-focus sealed tube'
_diffrn_radiation_type MoK\a
_diffrn_radiation_wavelength 0.71073
_diffrn_reflns_av_R_equivalents 0.0294
_diffrn_reflns_av_sigmaI/netI 0.0342
_diffrn_reflns_limit_h_max 8
_diffrn_reflns_limit_h_min -5
_diffrn_reflns_limit_k_max 14
_diffrn_reflns_limit_k_min -14
_diffrn_reflns_limit_l_max 17
_diffrn_reflns_limit_l_min -17
_diffrn_reflns_number 5971
_diffrn_reflns_theta_full 25.00
_diffrn_reflns_theta_max 25.00
_diffrn_reflns_theta_min 2.18
_exptl_absorpt_coefficient_mu 3.427
_exptl_absorpt_correction_T_max 0.4471
_exptl_absorpt_correction_T_min 0.4263
_exptl_absorpt_correction_type multi-scan
_exptl_absorpt_process_details SADABS
_exptl_crystal_colour yelllow
_exptl_crystal_density_diffrn 1.764
_exptl_crystal_density_method 'not measured'
_exptl_crystal_description block
_exptl_crystal_F_000 632
_exptl_crystal_size_max 0.30
_exptl_crystal_size_mid 0.28
_exptl_crystal_size_min 0.28
_refine_diff_density_max 0.288
_refine_diff_density_min -0.605
_refine_diff_density_rms 0.055
_refine_ls_extinction_coef 0.0075(10)
_refine_ls_extinction_expression Fc^*^=kFc[1+0.001xFc^2^\l^3^/sin(2\q)]^-1/4^
_refine_ls_extinction_method SHELXL
_refine_ls_goodness_of_fit_ref 1.007
_refine_ls_hydrogen_treatment mixed
_refine_ls_matrix_type full
_refine_ls_number_parameters 165
_refine_ls_number_reflns 2127
_refine_ls_number_restraints 0
_refine_ls_restrained_S_all 1.007
_refine_ls_R_factor_all 0.0411
_refine_ls_R_factor_gt 0.0301
_refine_ls_shift/su_max 0.000
_refine_ls_shift/su_mean 0.000
_refine_ls_structure_factor_coef Fsqd
_refine_ls_weighting_details 'calc w=1/[\s^2^(Fo^2^)+(0.0430P)^2^+0.3819P] where P=(Fo^2^+2Fc^2^)/3'
_refine_ls_weighting_scheme calc
_refine_ls_wR_factor_gt 0.0769
_refine_ls_wR_factor_ref 0.0820
_reflns_number_gt 1710
_reflns_number_total 2127
_reflns_threshold_expression >2sigma(I)
_cod_data_source_file c4cc10216a2.cif
_cod_data_source_block 1
_cod_original_sg_symbol_H-M P2(1)/n
_cod_database_code 7117155

loop_
_symmetry_equiv_pos_as_xyz
'x, y, z'
'-x+1/2, y+1/2, -z+1/2'
'-x, -y, -z'
'x-1/2, -y-1/2, z-1/2'

loop_
_atom_site_label
_atom_site_type_symbol
_atom_site_fract_x
_atom_site_fract_y
_atom_site_fract_z
_atom_site_U_iso_or_equiv
_atom_site_adp_type
_atom_site_occupancy
_atom_site_symmetry_multiplicity
_atom_site_calc_flag
_atom_site_refinement_flags
_atom_site_disorder_assembly
_atom_site_disorder_group
Br1 Br 0.38502(5) -0.20095(2) 0.01715(2) 0.05924(17) Uani 1 1 d . . .
O1 O -0.1259(3) 0.26955(18) 0.22984(15) 0.0633(6) Uani 1 1 d . . .
N1 N -0.1372(3) 0.0815(2) 0.20754(16) 0.0476(6) Uani 1 1 d . . .
N2 N 0.1979(4) 0.25023(19) 0.11387(17) 0.0476(6) Uani 1 1 d . . .
C1 C 0.2139(4) -0.1171(2) 0.07743(19) 0.0443(6) Uani 1 1 d . . .
C2 C 0.2389(4) -0.0029(2) 0.08255(18) 0.0425(7) Uani 1 1 d . . .
H2 H 0.3355 0.0320 0.0566 0.051 Uiso 1 1 calc R . .
C3 C 0.1153(4) 0.0563(2) 0.12752(18) 0.0395(6) Uani 1 1 d . . .
C4 C -0.0330(4) 0.0029(2) 0.16562(18) 0.0424(6) Uani 1 1 d . . .
C5 C -0.0598(5) -0.1097(2) 0.1586(2) 0.0512(7) Uani 1 1 d . . .
H5 H -0.1588 -0.1449 0.1827 0.061 Uiso 1 1 calc R . .
C6 C 0.0681(5) -0.1685(2) 0.1139(2) 0.0521(8) Uani 1 1 d . . .
H6 H 0.0544 -0.2446 0.1085 0.063 Uiso 1 1 calc R . .
C7 C 0.0981(4) 0.1744(2) 0.14369(19) 0.0416(6) Uani 1 1 d . . .
C8 C -0.0672(4) 0.1854(2) 0.1989(2) 0.0466(7) Uani 1 1 d . . .
C9 C -0.3034(5) 0.0587(3) 0.2533(2) 0.0676(10) Uani 1 1 d . . .
H9A H -0.2597 0.0678 0.3183 0.101 Uiso 1 1 calc R . .
H9B H -0.3487 -0.0155 0.2404 0.101 Uiso 1 1 calc R . .
H9C H -0.4109 0.1089 0.2314 0.101 Uiso 1 1 calc R . .
C10 C 0.1565(5) 0.3650(2) 0.1324(2) 0.0548(8) Uani 1 1 d . . .
H10A H 0.1933 0.3794 0.1977 0.066 Uiso 1 1 calc R . .
H10B H 0.0149 0.3799 0.1127 0.066 Uiso 1 1 calc R . .
C11 C 0.2728(6) 0.4373(3) 0.0823(3) 0.0655(9) Uani 1 1 d . . .
F1 F 0.4684(3) 0.41770(17) 0.10307(17) 0.0869(7) Uani 1 1 d . . .
F2 F 0.2184(4) 0.4278(2) -0.00819(15) 0.0987(8) Uani 1 1 d . . .
F3 F 0.2479(4) 0.54358(16) 0.10300(19) 0.1028(8) Uani 1 1 d . . .

loop_
_atom_site_aniso_label
_atom_site_aniso_U_11
_atom_site_aniso_U_22
_atom_site_aniso_U_33
_atom_site_aniso_U_23
_atom_site_aniso_U_13
_atom_site_aniso_U_12
Br1 0.0703(3) 0.0469(2) 0.0675(3) -0.00557(14) 0.03072(17) 0.00666(15)
O1 0.0673(15) 0.0611(13) 0.0698(15) -0.0064(12) 0.0340(12) 0.0127(12)
N1 0.0412(13) 0.0567(15) 0.0513(14) 0.0049(11) 0.0245(11) 0.0025(11)
N2 0.0525(14) 0.0389(12) 0.0557(15) -0.0028(11) 0.0209(12) -0.0033(11)
C1 0.0485(16) 0.0407(15) 0.0470(16) -0.0007(12) 0.0172(13) 0.0002(13)
C2 0.0432(16) 0.0422(15) 0.0468(16) -0.0005(12) 0.0207(13) -0.0050(12)
C3 0.0405(15) 0.0386(14) 0.0414(15) 0.0031(12) 0.0135(12) -0.0032(12)
C4 0.0394(15) 0.0507(16) 0.0394(15) 0.0034(12) 0.0134(12) -0.0026(12)
C5 0.0519(17) 0.0497(17) 0.0571(18) 0.0044(14) 0.0230(14) -0.0117(14)
C6 0.0615(19) 0.0420(15) 0.0552(18) 0.0013(14) 0.0174(16) -0.0119(14)
C7 0.0408(15) 0.0434(15) 0.0434(15) -0.0035(12) 0.0152(12) 0.0006(12)
C8 0.0438(16) 0.0522(18) 0.0462(16) 0.0021(14) 0.0151(13) 0.0035(13)
C9 0.0492(18) 0.089(3) 0.074(2) 0.010(2) 0.0365(17) 0.0029(18)
C10 0.0590(18) 0.0432(16) 0.065(2) -0.0066(15) 0.0180(16) 0.0010(15)
C11 0.079(3) 0.0436(18) 0.076(3) 0.0019(17) 0.021(2) -0.0080(17)
F1 0.0702(14) 0.0728(14) 0.1225(19) -0.0040(12) 0.0308(13) -0.0209(11)
F2 0.133(2) 0.0946(16) 0.0707(15) 0.0171(12) 0.0264(14) -0.0165(15)
F3 0.136(2) 0.0375(11) 0.143(2) 0.0022(12) 0.0484(17) -0.0067(12)

loop_
_atom_type_symbol
_atom_type_description
_atom_type_scat_dispersion_real
_atom_type_scat_dispersion_imag
_atom_type_scat_source
C C 0.0033 0.0016 'International Tables Vol C Tables 4.2.6.8 and 6.1.1.4'
H H 0.0000 0.0000 'International Tables Vol C Tables 4.2.6.8 and 6.1.1.4'
N N 0.0061 0.0033 'International Tables Vol C Tables 4.2.6.8 and 6.1.1.4'
O O 0.0106 0.0060 'International Tables Vol C Tables 4.2.6.8 and 6.1.1.4'
F F 0.0171 0.0103 'International Tables Vol C Tables 4.2.6.8 and 6.1.1.4'
Br Br -0.2901 2.4595 'International Tables Vol C Tables 4.2.6.8 and 6.1.1.4'

loop_
_geom_angle_atom_site_label_1
_geom_angle_atom_site_label_2
_geom_angle_atom_site_label_3
_geom_angle
_geom_angle_site_symmetry_1
_geom_angle_site_symmetry_3
C8 N1 C4 111.5(2) . .
C8 N1 C9 122.5(3) . .
C4 N1 C9 125.9(3) . .
C7 N2 C10 119.1(2) . .
C6 C1 C2 121.3(3) . .
C6 C1 Br1 120.2(2) . .
C2 C1 Br1 118.5(2) . .
C3 C2 C1 117.6(2) . .
C3 C2 H2 121.2 . .
C1 C2 H2 121.2 . .
C2 C3 C4 120.9(2) . .
C2 C3 C7 131.9(2) . .
C4 C3 C7 107.2(2) . .
C5 C4 N1 129.3(3) . .
C5 C4 C3 121.3(3) . .
N1 C4 C3 109.5(2) . .
C4 C5 C6 117.1(3) . .
C4 C5 H5 121.4 . .
C6 C5 H5 121.4 . .
C1 C6 C5 121.8(3) . .
C1 C6 H6 119.1 . .
C5 C6 H6 119.1 . .
N2 C7 C3 125.7(3) . .
N2 C7 C8 128.8(3) . .
C3 C7 C8 105.4(2) . .
O1 C8 N1 126.3(3) . .
O1 C8 C7 127.5(3) . .
N1 C8 C7 106.3(2) . .
N1 C9 H9A 109.5 . .
N1 C9 H9B 109.5 . .
H9A C9 H9B 109.5 . .
N1 C9 H9C 109.5 . .
H9A C9 H9C 109.5 . .
H9B C9 H9C 109.5 . .
N2 C10 C11 109.1(3) . .
N2 C10 H10A 109.9 . .
C11 C10 H10A 109.9 . .
N2 C10 H10B 109.9 . .
C11 C10 H10B 109.9 . .
H10A C10 H10B 108.3 . .
F2 C11 F1 106.5(3) . .
F2 C11 F3 107.0(3) . .
F1 C11 F3 106.6(3) . .
F2 C11 C10 112.9(3) . .
F1 C11 C10 113.0(3) . .
F3 C11 C10 110.4(3) . .

loop_
_geom_bond_atom_site_label_1
_geom_bond_atom_site_label_2
_geom_bond_distance
_geom_bond_site_symmetry_2
Br1 C1 1.904(3) .
O1 C8 1.220(3) .
N1 C8 1.364(4) .
N1 C4 1.408(3) .
N1 C9 1.461(3) .
N2 C7 1.276(4) .
N2 C10 1.459(4) .
C1 C6 1.374(4) .
C1 C2 1.397(4) .
C2 C3 1.378(4) .
C2 H2 0.9300 .
C3 C4 1.412(4) .
C3 C7 1.463(4) .
C4 C5 1.381(4) .
C5 C6 1.395(4) .
C5 H5 0.9300 .
C6 H6 0.9300 .
C7 C8 1.529(4) .
C9 H9A 0.9600 .
C9 H9B 0.9600 .
C9 H9C 0.9600 .
C10 C11 1.480(4) .
C10 H10A 0.9700 .
C10 H10B 0.9700 .
C11 F2 1.329(4) .
C11 F1 1.332(4) .
C11 F3 1.345(4) .

loop_
_geom_torsion_atom_site_label_1
_geom_torsion_atom_site_label_2
_geom_torsion_atom_site_label_3
_geom_torsion_atom_site_label_4
_geom_torsion
_geom_torsion_site_symmetry_1
_geom_torsion_site_symmetry_2
_geom_torsion_site_symmetry_3
_geom_torsion_site_symmetry_4
C6 C1 C2 C3 1.6(4) . . . .
Br1 C1 C2 C3 -179.2(2) . . . .
C1 C2 C3 C4 -1.0(4) . . . .
C1 C2 C3 C7 -178.6(3) . . . .
C8 N1 C4 C5 -179.3(3) . . . .
C9 N1 C4 C5 -0.7(5) . . . .
C8 N1 C4 C3 0.4(3) . . . .
C9 N1 C4 C3 179.1(3) . . . .
C2 C3 C4 C5 -0.4(4) . . . .
C7 C3 C4 C5 177.7(3) . . . .
C2 C3 C4 N1 179.8(2) . . . .
C7 C3 C4 N1 -2.0(3) . . . .
N1 C4 C5 C6 -179.2(3) . . . .
C3 C4 C5 C6 1.1(4) . . . .
C2 C1 C6 C5 -0.9(5) . . . .
Br1 C1 C6 C5 179.9(2) . . . .
C4 C5 C6 C1 -0.5(5) . . . .
C10 N2 C7 C3 177.1(3) . . . .
C10 N2 C7 C8 0.0(5) . . . .
C2 C3 C7 N2 2.8(5) . . . .
C4 C3 C7 N2 -175.0(3) . . . .
C2 C3 C7 C8 -179.5(3) . . . .
C4 C3 C7 C8 2.7(3) . . . .
C4 N1 C8 O1 -178.5(3) . . . .
C9 N1 C8 O1 2.8(5) . . . .
C4 N1 C8 C7 1.3(3) . . . .
C9 N1 C8 C7 -177.4(3) . . . .
N2 C7 C8 O1 -5.1(5) . . . .
C3 C7 C8 O1 177.3(3) . . . .
N2 C7 C8 N1 175.2(3) . . . .
C3 C7 C8 N1 -2.4(3) . . . .
C7 N2 C10 C11 -173.5(3) . . . .
N2 C10 C11 F2 64.4(4) . . . .
N2 C10 C11 F1 -56.6(4) . . . .
N2 C10 C11 F3 -175.9(3) . . . .
